data_4324180
loop_
_publ_author_name
'Adam Duong'
'Thierry Maris'
'James D. Wuest'

_publ_section_title
;
 Using Pyridinyl-Substituted Diaminotriazines to Bind Pd(II) and Create
 Metallotectons for Engineering Hydrogen-Bonded Crystals
;
_journal_name_full 'Inorganic Chemistry'
_journal_page_first 5605
_journal_page_last 5618
_journal_paper_doi 10.1021/ic2003047
_journal_volume 50
_journal_year 2011
_chemical_absolute_configuration rmad
_chemical_compound_source 'Synthesized by the authors. See text'
_chemical_formula_moiety 'C18 H16 Cl2 N12 Pd, 2(C2 H6 O S)'
_chemical_formula_sum 'C20 H28 Cl2 N12 O2 Pd S2'
_chemical_formula_weight 709.96
_chemical_name_systematic
; 
 ? 
;
_space_group_IT_number 23
_symmetry_cell_setting orthorhombic
_symmetry_space_group_name_Hall 'I 2 2'
_symmetry_space_group_name_H-M 'I 2 2 2'
_atom_sites_solution_hydrogens geom
_atom_sites_solution_primary direct
_atom_sites_solution_secondary difmap
_audit_creation_method SHELXL-97
_cell_angle_alpha 90.00
_cell_angle_beta 90.00
_cell_angle_gamma 90.00
_cell_formula_units_Z 2
_cell_length_a 3.7721(10)
_cell_length_b 11.346(3)
_cell_length_c 28.990(7)
_cell_measurement_reflns_used 2524
_cell_measurement_temperature 100(2)
_cell_measurement_theta_max 0.00
_cell_measurement_theta_min 0.00
_cell_volume 1240.7(6)
_computing_cell_refinement 'SMART (Bruker, 2003)'
_computing_data_collection 'SMART (Bruker, 2003)'
_computing_data_reduction 'SAINT (Bruker, 2004)'
_computing_molecular_graphics 'SHELXTL (Bruker, 1997)'
_computing_publication_material 'UdMX (local program)'
_computing_structure_refinement 'SHELXL97 (Sheldrick, 1997)'
_computing_structure_solution 'SHELXS97 (Sheldrick, 1997)'
_diffrn_ambient_temperature 100(2)
_diffrn_detector_area_resol_mean 5.5
_diffrn_measured_fraction_theta_full 0.981
_diffrn_measured_fraction_theta_max 0.981
_diffrn_measurement_device_type 'Bruker Microstar'
_diffrn_measurement_method \w
_diffrn_radiation_monochromator 'Helios optics'
_diffrn_radiation_source 'Rotating Anode'
_diffrn_radiation_type CuK\a
_diffrn_radiation_wavelength 1.54178
_diffrn_reflns_av_R_equivalents 0.115
_diffrn_reflns_av_sigmaI/netI 0.0912
_diffrn_reflns_limit_h_max 4
_diffrn_reflns_limit_h_min -4
_diffrn_reflns_limit_k_max 13
_diffrn_reflns_limit_k_min -13
_diffrn_reflns_limit_l_max 34
_diffrn_reflns_limit_l_min -34
_diffrn_reflns_number 2699
_diffrn_reflns_theta_full 66.50
_diffrn_reflns_theta_max 66.50
_diffrn_reflns_theta_min 3.05
_diffrn_standards_decay_% 0.00
_diffrn_standards_number 5
_exptl_absorpt_coefficient_mu 10.014
_exptl_absorpt_correction_T_max 0.9600
_exptl_absorpt_correction_T_min 0.5800
_exptl_absorpt_correction_type multi-scan
_exptl_absorpt_process_details 'Sadabs (Sheldrick,1996)'
_exptl_crystal_colour Colorless
_exptl_crystal_density_diffrn 1.900
_exptl_crystal_density_method 'not measured'
_exptl_crystal_description block
_exptl_crystal_F_000 720
_exptl_crystal_size_max 0.06
_exptl_crystal_size_mid 0.06
_exptl_crystal_size_min 0.05
_refine_diff_density_max 0.750
_refine_diff_density_min -0.886
_refine_diff_density_rms 0.185
_refine_ls_abs_structure_details 'Flack H D (1983), 694 Friedel Pairs'
_refine_ls_abs_structure_Flack 0.02(3)
_refine_ls_extinction_method none
_refine_ls_goodness_of_fit_ref 1.149
_refine_ls_hydrogen_treatment constr
_refine_ls_matrix_type full
_refine_ls_number_parameters 94
_refine_ls_number_reflns 1091
_refine_ls_number_restraints 20
_refine_ls_restrained_S_all 1.168
_refine_ls_R_factor_all 0.0740
_refine_ls_R_factor_gt 0.0734
_refine_ls_shift/su_max 0.008
_refine_ls_shift/su_mean 0.003
_refine_ls_structure_factor_coef Fsqd
_refine_ls_weighting_details 'calc w=1/[\s^2^(Fo^2^)+(0.1200P)^2^+0.0000P] where P=(Fo^2^+2Fc^2^)/3'
_refine_ls_weighting_scheme calc
_refine_ls_wR_factor_gt 0.1754
_refine_ls_wR_factor_ref 0.1758
_reflns_number_gt 1023
_reflns_number_total 1091
_reflns_threshold_expression I>2\s(I)
_cod_data_source_file COD_Inorg_Chem_50_2011_5605_5618.cif
_cod_data_source_block jw1214
_cod_original_sg_symbol_H-M I222
_cod_database_code 4324180

loop_
_symmetry_equiv_pos_as_xyz
'x, y, z'
'-x, -y, z'
'x, -y, -z'
'-x, y, -z'
'x+1/2, y+1/2, z+1/2'
'-x+1/2, -y+1/2, z+1/2'
'x+1/2, -y+1/2, -z+1/2'
'-x+1/2, y+1/2, -z+1/2'

loop_
_atom_site_label
_atom_site_type_symbol
_atom_site_fract_x
_atom_site_fract_y
_atom_site_fract_z
_atom_site_U_iso_or_equiv
_atom_site_adp_type
_atom_site_occupancy
_atom_site_symmetry_multiplicity
_atom_site_calc_flag
_atom_site_refinement_flags
_atom_site_disorder_assembly
_atom_site_disorder_group
Pd1 Pd 0.0000 0.0000 0.0000 0.0233(4) Uani 1 4 d SU . .
Cl1 Cl 0.2493(11) 0.1858(3) 0.0021(4) 0.0388(9) Uani 0.50 1 d PU . .
N1 N 0.0000 0.0000 0.0694(3) 0.042(2) Uani 1 2 d SU . .
C1 C 0.140(3) 0.0898(8) 0.0921(4) 0.040(2) Uani 1 1 d U . .
H1 H 0.2307 0.1557 0.0757 0.048 Uiso 1 1 calc R . .
C2 C 0.154(3) 0.0873(8) 0.1432(4) 0.041(2) Uani 1 1 d U . .
H2 H 0.2720 0.1472 0.1603 0.049 Uiso 1 1 calc R . .
C3 C 0.0000 0.0000 0.1634(4) 0.043(2) Uani 1 2 d SU . .
C4 C 0.0000 0.0000 0.2173(4) 0.051(3) Uani 1 2 d SU . .
C5 C 0.125(3) 0.0919(8) 0.2866(4) 0.049(3) Uani 1 1 d U . .
N2 N 0.114(2) 0.1005(6) 0.2377(4) 0.046(2) Uani 1 1 d U . .
N3 N 0.0000 0.0000 0.3105(4) 0.0413(19) Uani 1 2 d SU . .
N4 N 0.256(3) 0.1821(7) 0.3075(3) 0.0454(18) Uani 1 1 d U . .
H4A H 0.2646 0.1838 0.3378 0.055 Uiso 1 1 calc . . .
H4B H 0.3374 0.2421 0.2914 0.055 Uiso 1 1 calc . . .
S10 S 0.785(3) 0.0526(8) 0.4357(4) 0.106(3) Uiso 0.50 1 d PU A -1
O10 O 0.704(10) 0.134(3) 0.3974(11) 0.112(10) Uiso 0.50 1 d PU A -1
C10 C 0.396(13) 0.063(4) 0.4709(13) 0.128(17) Uiso 0.50 1 d PU A -1
H10A H 0.3957 0.1389 0.4871 0.192 Uiso 0.50 1 calc PR A -1
H10B H 0.3950 -0.0013 0.4934 0.192 Uiso 0.50 1 calc PR A -1
H10C H 0.1848 0.0575 0.4513 0.192 Uiso 0.50 1 calc PR A -1
C11 C 0.708(19) -0.100(4) 0.410(2) 0.14(2) Uiso 0.50 1 d PU A -1
H11A H 0.9153 -0.1230 0.3918 0.211 Uiso 0.50 1 calc PR A -1
H11B H 0.4982 -0.0976 0.3900 0.211 Uiso 0.50 1 calc PR A -1
H11C H 0.6702 -0.1568 0.4348 0.211 Uiso 0.50 1 calc PR A -1

loop_
_atom_site_aniso_label
_atom_site_aniso_U_11
_atom_site_aniso_U_22
_atom_site_aniso_U_33
_atom_site_aniso_U_23
_atom_site_aniso_U_13
_atom_site_aniso_U_12
Pd1 0.0399(6) 0.0149(5) 0.0149(5) 0.000 0.000 0.000
Cl1 0.0426(16) 0.0296(13) 0.044(2) 0.000(3) 0.004(5) -0.0079(12)
N1 0.050(5) 0.059(6) 0.0163(11) 0.000 0.000 -0.020(7)
C1 0.052(6) 0.045(5) 0.0234(15) -0.010(2) -0.010(3) 0.009(4)
C2 0.052(6) 0.045(5) 0.0245(17) -0.007(2) -0.009(3) 0.003(4)
C3 0.050(6) 0.040(5) 0.039(3) 0.000 0.000 0.015(6)
C4 0.061(7) 0.052(6) 0.039(3) 0.000 0.000 -0.013(10)
C5 0.057(7) 0.051(5) 0.040(3) -0.002(2) 0.002(4) -0.005(5)
N2 0.054(6) 0.042(4) 0.042(3) 0.001(2) -0.004(3) 0.002(4)
N3 0.043(5) 0.038(5) 0.043(4) 0.000 0.000 0.012(5)
N4 0.047(5) 0.049(4) 0.040(3) -0.003(3) 0.003(5) 0.000(4)

loop_
_atom_type_symbol
_atom_type_description
_atom_type_scat_dispersion_real
_atom_type_scat_dispersion_imag
_atom_type_scat_source
C C 0.0181 0.0091 'International Tables Vol C Tables 4.2.6.8 and 6.1.1.4'
H H 0.0000 0.0000 'International Tables Vol C Tables 4.2.6.8 and 6.1.1.4'
N N 0.0311 0.0180 'International Tables Vol C Tables 4.2.6.8 and 6.1.1.4'
Cl Cl 0.3639 0.7018 'International Tables Vol C Tables 4.2.6.8 and 6.1.1.4'
Pd Pd 0.1215 3.9337 'International Tables Vol C Tables 4.2.6.8 and 6.1.1.4'
O O 0.0492 0.0322 'International Tables Vol C Tables 4.2.6.8 and 6.1.1.4'
S S 0.3331 0.5567 'International Tables Vol C Tables 4.2.6.8 and 6.1.1.4'

loop_
_geom_angle_atom_site_label_1
_geom_angle_atom_site_label_2
_geom_angle_atom_site_label_3
_geom_angle_site_symmetry_1
_geom_angle_site_symmetry_3
_geom_angle
_geom_angle_publ_flag
N1 PD1 N1 . 3 180 y
N1 PD1 CL1 . . 88.5(3) y
N1 PD1 CL1 3 . 91.5(3) y
N1 PD1 CL1 . 4 91.5(3) y
N1 PD1 CL1 3 4 88.5(3) y
CL1 PD1 CL1 . 4 48.2(2) y
N1 PD1 CL1 . 2 88.5(3) y
N1 PD1 CL1 3 2 91.5(3) y
CL1 PD1 CL1 . 2 177.0(6) y
CL1 PD1 CL1 4 2 131.9(2) y
N1 PD1 CL1 . 3 91.5(3) y
N1 PD1 CL1 3 3 88.5(3) y
CL1 PD1 CL1 . 3 131.9(2) y
CL1 PD1 CL1 4 3 177.0(6) y
CL1 PD1 CL1 2 3 48.2(2) y
C1 N1 C1 2 . 120.30(11) y
C1 N1 PD1 2 . 119.8(6) y
C1 N1 PD1 . . 119.8(6) y
N1 C1 C2 . . 119.8(8) y
N1 C1 H1 . . 120.1 ?
C2 C1 H1 . . 120.1 ?
C3 C2 C1 . . 116.8(9) y
C3 C2 H2 . . 121.6 ?
C1 C2 H2 . . 121.6 ?
C2 C3 C2 . 2 126.10(12) y
C2 C3 C4 . . 117.0(6) y
C2 C3 C4 2 . 117.0(6) y
N2 C4 N2 2 . 128.20(12) y
N2 C4 C3 2 . 115.9(6) y
N2 C4 C3 . . 115.9(6) y
N4 C5 N3 . . 120.7(11) y
N4 C5 N2 . . 115.1(9) y
N3 C5 N2 . . 124.0(9) y
C4 N2 C5 . . 112.7(8) y
C5 N3 C5 . 2 117.70(13) y
C5 N4 H4A . . 120 ?
C5 N4 H4B . . 120 ?
H4A N4 H4B . . 120 ?
O10 S10 C10 . . 103(2) y
O10 S10 C11 . . 103.80(19) y
C10 S10 C11 . . 99(3) y
S10 C10 H10A . . 109.5 ?
S10 C10 H10B . . 109.5 ?
H10A C10 H10B . . 109.5 ?
S10 C10 H10C . . 109.5 ?
H10A C10 H10C . . 109.5 ?
H10B C10 H10C . . 109.5 ?
S10 C11 H11A . . 109.4 ?
S10 C11 H11B . . 109.5 ?
H11A C11 H11B . . 109.5 ?
S10 C11 H11C . . 109.5 ?
H11A C11 H11C . . 109.5 ?
H11B C11 H11C . . 109.5 ?

loop_
_geom_bond_atom_site_label_1
_geom_bond_atom_site_label_2
_geom_bond_site_symmetry_2
_geom_bond_distance
_geom_bond_publ_flag
Pd1 N1 . 2.012(8) y
Pd1 N1 3 2.012(8) y
Pd1 Cl1 . 2.309(3) y
Pd1 Cl1 4 2.309(3) y
Pd1 Cl1 2 2.309(3) y
Pd1 Cl1 3 2.309(3) y
N1 C1 2 1.322(10) y
N1 C1 . 1.322(10) y
C1 C2 . 1.483(14) y
C1 H1 . 0.95 ?
C2 C3 . 1.290(11) y
C2 H2 . 0.95 ?
C3 C2 2 1.290(11) y
C3 C4 . 1.563(15) y
C4 N2 2 1.355(9) y
C4 N2 . 1.355(9) y
C5 N4 . 1.288(13) y
C5 N3 . 1.337(12) y
C5 N2 . 1.422(16) y
N3 C5 2 1.337(12) y
N4 H4a . 0.8799 ?
N4 H4b . 0.88 ?
S10 O10 . 1.48(3) y
S10 C10 . 1.79(5) y
S10 C11 . 1.90(5) y
C10 H10a . 0.98 ?
C10 H10b . 0.98 ?
C10 H10c . 0.98 ?
C11 H11a . 0.98 ?
C11 H11b . 0.98 ?
C11 H11c . 0.98 ?

loop_
_geom_hbond_atom_site_label_D
_geom_hbond_atom_site_label_H
_geom_hbond_atom_site_label_A
_geom_hbond_distance_DH
_geom_hbond_distance_HA
_geom_hbond_distance_DA
_geom_hbond_angle_DHA
_geom_hbond_site_symmetry_A
N4 H4B N2 0.88 2.23 3.103(12) 168.8 7
